data_7127952
loop_
_publ_author_name
'Taniguchi, Ryo'
'Noto, Naoki'
'Tanaka, Seiya'
'Takahashi, Keigo'
'Sarkar, Sujan K.'
'Oyama, Ryoko'
'Abe, Manabu'
'Koike, Takashi'
'Akita, Munetaka'

_publ_section_title
;
 Simple generation of various \a-monofluoroalkyl radicals by organic
 photoredox catalysis: modular synthesis of \b-monofluoroketones.
;
_journal_issue 21
_journal_name_full 'Chemical communications (Cambridge, England)'
_journal_page_first 2609
_journal_page_last 2612
_journal_paper_doi 10.1039/d0cc08060h
_journal_volume 57
_journal_year 2021
_chemical_formula_moiety 'C21 H20 F N O3 S2'
_chemical_formula_sum 'C21 H20 F N O3 S2'
_chemical_formula_weight 417.50
_space_group_crystal_system monoclinic
_space_group_IT_number 14
_space_group_name_Hall '-P 2ybc'
_space_group_name_H-M_alt 'P 1 21/c 1'
_atom_sites_solution_hydrogens geom
_audit_creation_date 2020-05-29
_audit_creation_method
;
Olex2 1.2
(compiled May 18 2018 14:05:52 for OlexSys, GUI svn.r5506)
;
_audit_update_record
;
2020-11-30 deposited with the CCDC.	2021-02-08 downloaded from the CCDC.
;
_cell_angle_alpha 90
_cell_angle_beta 106.416(3)
_cell_angle_gamma 90
_cell_formula_units_Z 4
_cell_length_a 22.1286(7)
_cell_length_b 5.7699(2)
_cell_length_c 15.7586(5)
_cell_measurement_reflns_used 27113
_cell_measurement_temperature 93
_cell_measurement_theta_max 76.3960
_cell_measurement_theta_min 4.2030
_cell_volume 1930.03(11)
_computing_cell_refinement 'CrysAlisPro 1.171.40.68a (Rigaku OD, 2019)'
_computing_data_collection 'CrysAlisPro 1.171.40.68a (Rigaku OD, 2019)'
_computing_data_reduction 'CrysAlisPro 1.171.40.68a (Rigaku OD, 2019)'
_computing_molecular_graphics 'Olex2 (Dolomanov et al., 2009)'
_computing_publication_material 'Olex2 (Dolomanov et al., 2009)'
_computing_structure_refinement 'ShelXL (Sheldrick, 2015)'
_computing_structure_solution 'ShelXT (Sheldrick, 2015)'
_diffrn_ambient_temperature 93.0
_diffrn_detector 'Hybrid Pixel Array Detector'
_diffrn_detector_area_resol_mean 10.0000
_diffrn_detector_type HyPix
_diffrn_measured_fraction_theta_full 1.000
_diffrn_measured_fraction_theta_max 0.969
_diffrn_measurement_details
;
List of Runs (angles in degrees, time in seconds):

  # Type    Start    End  Width  t~exp~   \w     \q     \k     \f   Frames
#--------------------------------------------------------------------------
  1  \w     92.00 177.00   0.50    0.40    --  104.61  24.00 108.00  170
  2  \w     35.00 112.00   0.50    0.10    --   46.57  24.00 108.00  154
  3  \w     32.00  64.00   0.50    0.40    --  104.61 -61.00 120.00   64
  4  \w    -16.00  44.00   0.50    0.10    --   46.57 -37.00 150.00  120
  5  \w     33.00  72.00   0.50    0.40    --  104.61 -61.00   0.00   78
  6  \w    110.00 162.00   0.50    0.40    --  104.61  45.00-150.00  104
  7  \w    -15.00  11.00   0.50    0.10    --   46.57 -24.00 -56.00   52
  8  \w     52.00  99.00   0.50    0.40    --  104.61 -94.00-120.00   94
  9  \w     34.00  76.00   0.50    0.40    --  104.61 -94.00 -90.00   84
 10  \w    -24.00   1.00   0.50    0.10    --  -46.57  24.00 108.00   50
 11  \w    -98.00 -72.00   0.50    0.40    -- -102.00  77.00   0.00   52
 12  \w    -64.00 -29.00   0.50    0.40    -- -102.00  61.00  90.00   70
 13  \w    -67.00 -29.00   0.50    0.40    -- -102.00  61.00  60.00   76
 14  \w    -56.00 -29.00   0.50    0.40    -- -102.00  61.00  30.00   54
 15  \w    -64.00 -32.00   0.50    0.40    -- -102.00  77.00   0.00   64
 16  \w    -69.00 -43.00   0.50    0.40    -- -102.00  61.00   0.00   52
 17  \w    -68.00 -41.00   0.50    0.40    -- -102.00  61.00 -90.00   54
 18  \w    -65.00 -29.00   0.50    0.40    -- -102.00  61.00 -60.00   72
 19  \w    -65.00 -35.00   0.50    0.40    -- -102.00  61.00-120.00   60
 20  \w    -69.00 -30.00   0.50    0.40    -- -102.00  61.00-150.00   78
 21  \w    -69.00 -44.00   0.50    0.40    -- -102.00  61.00-180.00   50
 22  \w   -103.00 -40.00   0.50    0.10    --  -46.57 -24.00 -56.00  126
 23  \w   -133.00 -89.00   0.50    0.40    -- -102.00 -24.00 -56.00   88
 24  \w   -115.00 -86.00   0.50    0.10    --  -46.57-125.00  30.00   58
 25  \w    -63.00 -37.00   0.50    0.10    --  -46.57 -41.00 160.63   52
 26  \w    -91.00 -35.00   0.50    0.10    --  -46.57 -37.00-150.00  112
 27  \w    -72.00 -34.00   0.50    0.10    --  -46.57 -46.00 -29.00   76
 28  \w    -76.00 -35.00   0.50    0.10    --  -46.57 -43.00  66.99   82
 29  \w     24.00  53.00   0.50    0.10    --   46.57  77.00 120.00   58
 30  \w     89.00 115.00   0.50    0.10    --   46.57  77.00-180.00   52
 31  \w     26.00  61.00   0.50    0.10    --   46.57  77.00   0.00   70
 32  \w     37.00 115.00   0.50    0.10    --   46.57  37.00-180.00  156
 33  \w     25.00  52.00   0.50    0.10    --   46.57  77.00  30.00   54
 34  \w     24.00  56.00   0.50    0.10    --   46.57  77.00 -60.00   64
 35  \w     25.00  60.00   0.50    0.10    --   46.57  77.00 150.00   70
 36  \w     22.00  86.00   0.50    0.10    --   46.57-125.00  30.00  128
 37  \w     24.00  59.00   0.50    0.10    --   46.57  77.00 -30.00   70
 38  \w     25.00  66.00   0.50    0.10    --   46.57  77.00-180.00   82
 39  \w     33.00  61.00   0.50    0.10    --   46.57  57.00-120.00   56
 40  \w     24.00 103.00   0.50    0.10    --   46.57  77.00-120.00  158
 41  \w     33.00  58.00   0.50    0.10    --   46.57  57.00   0.00   50
 42  \w     18.00  88.00   0.50    0.10    --   46.57-125.00-150.00  140
 43  \w     24.00  64.00   0.50    0.10    --   46.57  77.00  60.00   80
 44  \w   -173.00 -86.00   0.50    0.40    -- -102.00 -59.00  60.07  174
 45  \w   -170.00-144.00   0.50    0.40    -- -102.00 -72.00   0.93   52
 46  \w   -104.00 -79.00   0.50    0.40    -- -102.00 -78.00  39.60   50
 47  \w   -105.00 -79.00   0.50    0.40    -- -102.00 -76.00-109.89   52
 48  \w   -173.00-147.00   0.50    0.40    -- -102.00 -78.00  39.60   52
 49  \w   -107.00 -81.00   0.50    0.40    -- -102.00 -72.00 135.96   52
 50  \w   -106.00 -79.00   0.50    0.40    -- -102.00 -79.00 -97.06   54
 51  \w   -106.00 -80.00   0.50    0.40    -- -102.00 -74.00 -34.11   52
 52  \w   -107.00 -81.00   0.50    0.40    -- -102.00 -72.00   0.93   52
 53  \w   -174.00-148.00   0.50    0.40    -- -102.00 -62.00 -39.80   52
 54  \w   -162.00 -85.00   0.50    0.40    -- -102.00 -61.00 -90.00  154
 55  \w   -107.00 -81.00   0.50    0.40    -- -102.00 -72.00 108.98   52
 56  \w   -105.00 -79.00   0.50    0.40    -- -102.00 -77.00  72.46   52
 57  \w   -122.00 -88.00   0.50    0.40    -- -102.00 -50.00  -9.04   68
 58  \w   -118.00 -85.00   0.50    0.40    -- -102.00 -61.00-150.00   66
 59  \w   -170.00-136.00   0.50    0.40    -- -102.00 -72.00 108.98   68
 60  \w   -110.00 -84.00   0.50    0.40    -- -102.00 -64.00 139.42   52
 61  \w   -104.00 -78.00   0.50    0.40    -- -102.00 -80.00  58.48   52
 62  \w   -108.00 -81.00   0.50    0.40    -- -102.00 -72.00 160.30   54
 63  \w   -133.00 -83.00   0.50    0.40    -- -102.00 -67.00 161.50  100
 64  \w   -167.00-140.00   0.50    0.40    -- -102.00 -80.00  58.48   54
 65  \w   -105.00 -80.00   0.50    0.40    -- -102.00 -75.00 -98.01   50
 66  \w   -104.00 -78.00   0.50    0.40    -- -102.00 -80.00 130.41   52
 67  \w   -162.00-137.00   0.50    0.40    -- -102.00 -80.00 130.41   50
 68  \w   -130.00 -79.00   0.50    0.40    -- -102.00 -77.00 -60.00  102
 69  \w   -113.00 -86.00   0.50    0.40    -- -102.00 -61.00  90.00   54
 70  \w   -167.00-129.00   0.50    0.40    -- -102.00 -74.00 -13.78   76
 71  \w   -108.00 -80.00   0.50    0.40    -- -102.00 -74.00 -13.78   56
 72  \w   -111.00 -79.00   0.50    0.40    -- -102.00 -77.00-180.00   64
 73  \w   -156.00-129.00   0.50    0.40    -- -102.00 -77.00  90.00   54
 74  \w   -104.00 -79.00   0.50    0.40    -- -102.00 -77.00  90.00   50
 75  \w   -159.00 -85.00   0.50    0.40    -- -102.00 -61.00-180.00  148
 76  \w   -166.00 -85.00   0.50    0.40    -- -102.00 -61.00 -60.00  162
 77  \w   -111.00 -79.00   0.50    0.40    -- -102.00 -77.00-120.00   64
 78  \w   -107.00 -80.00   0.50    0.40    -- -102.00 -74.00-155.71   54
 79  \w   -133.00 -87.00   0.50    0.40    -- -102.00 -55.00-107.27   92
 80  \w   -171.00-145.00   0.50    0.40    -- -102.00 -74.00-155.71   52
 81  \w   -166.00-141.00   0.50    0.40    -- -102.00 -75.00 -98.01   50
 82  \w   -110.00 -85.00   0.50    0.40    -- -102.00 -61.00   0.00   50
 83  \w   -172.00 -85.00   0.50    0.40    -- -102.00 -61.00  30.00  174
 84  \w   -136.00 -79.00   0.50    0.40    -- -102.00 -77.00  60.00  114
 85  \w   -105.00 -79.00   0.50    0.40    -- -102.00 -76.00-172.12   52
 86  \w   -105.00 -79.00   0.50    0.40    -- -102.00 -77.00  30.00   52
 87  \w   -105.00 -79.00   0.50    0.40    -- -102.00 -77.00 -90.00   52
 88  \w   -110.00 -85.00   0.50    0.40    -- -102.00 -62.00 -39.80   50
 89  \w   -105.00 -79.00   0.50    0.40    -- -102.00 -77.00-150.00   52
 90  \w   -136.00-110.00   0.50    0.40    -- -102.00 -77.00-150.00   52
 91  \w   -172.00-146.00   0.50    0.40    -- -102.00 -55.00-107.27   52
 92  \w   -105.00 -79.00   0.50    0.40    -- -102.00 -77.00   0.00   52
 93  \w   -152.00 -89.00   0.50    0.40    -- -102.00 -45.00-180.00  126
 94  \w     33.00 104.00   0.50    0.40    --  104.61 -94.00  90.00  142
 95  \w     78.00 104.00   0.50    0.40    --  104.61 -94.00   0.00   52
 96  \w     33.00 104.00   0.50    0.40    --  104.61 -94.00 -60.00  142
 97  \w     70.00 105.00   0.50    0.40    --  104.61 -77.00 -60.00   70
 98  \w     34.00  60.00   0.50    0.40    --  104.61 -77.00 -60.00   52
 99  \w     79.00 105.00   0.50    0.40    --  104.61 -77.00  90.00   52
100  \w     44.00  70.00   0.50    0.40    --  104.61 -77.00  90.00   52
;
_diffrn_measurement_device 'four-circle diffractometer'
_diffrn_measurement_device_type 'XtaLAB Synergy R, DW system, HyPix'
_diffrn_measurement_method '\w scans'
_diffrn_orient_matrix_type 'CrysAlisPro convention (1999,Acta A55,543-557)'
_diffrn_orient_matrix_UB_11 0.0695707000
_diffrn_orient_matrix_UB_12 -0.0742938000
_diffrn_orient_matrix_UB_13 0.0332905000
_diffrn_orient_matrix_UB_21 0.0015111000
_diffrn_orient_matrix_UB_22 -0.0360669000
_diffrn_orient_matrix_UB_23 -0.0962979000
_diffrn_orient_matrix_UB_31 0.0206691000
_diffrn_orient_matrix_UB_32 0.2536749000
_diffrn_orient_matrix_UB_33 -0.0039393000
_diffrn_radiation_monochromator mirror
_diffrn_radiation_probe x-ray
_diffrn_radiation_type CuK\a
_diffrn_radiation_wavelength 1.54184
_diffrn_reflns_av_R_equivalents 0.0528
_diffrn_reflns_av_unetI/netI 0.0200
_diffrn_reflns_Laue_measured_fraction_full 1.000
_diffrn_reflns_Laue_measured_fraction_max 0.969
_diffrn_reflns_limit_h_max 27
_diffrn_reflns_limit_h_min -27
_diffrn_reflns_limit_k_max 7
_diffrn_reflns_limit_k_min -6
_diffrn_reflns_limit_l_max 19
_diffrn_reflns_limit_l_min -19
_diffrn_reflns_number 48671
_diffrn_reflns_point_group_measured_fraction_full 1.000
_diffrn_reflns_point_group_measured_fraction_max 0.969
_diffrn_reflns_theta_full 67.684
_diffrn_reflns_theta_max 76.274
_diffrn_reflns_theta_min 4.165
_diffrn_source 'Rotating-anode X-ray tube'
_diffrn_source_type 'Rigaku (Cu) X-ray Source'
_exptl_absorpt_coefficient_mu 2.782
_exptl_absorpt_correction_T_max 1.00000
_exptl_absorpt_correction_T_min 0.81272
_exptl_absorpt_correction_type multi-scan
_exptl_absorpt_process_details
;
CrysAlisPro 1.171.40.68a (Rigaku Oxford Diffraction, 2019)
Empirical absorption correction using spherical harmonics,
 implemented in SCALE3 ABSPACK scaling algorithm.
;
_exptl_crystal_colour colourless
_exptl_crystal_colour_primary colourless
_exptl_crystal_density_diffrn 1.437
_exptl_crystal_description prism
_exptl_crystal_F_000 872
_exptl_crystal_recrystallization_method 'Re-crystallisation from solvent: acetone/MeOH'
_exptl_crystal_size_max 0.268
_exptl_crystal_size_mid 0.065
_exptl_crystal_size_min 0.054
_refine_diff_density_max 0.483
_refine_diff_density_min -0.341
_refine_diff_density_rms 0.053
_refine_ls_extinction_method none
_refine_ls_goodness_of_fit_ref 1.066
_refine_ls_hydrogen_treatment constr
_refine_ls_matrix_type full
_refine_ls_number_parameters 254
_refine_ls_number_reflns 3925
_refine_ls_number_restraints 0
_refine_ls_restrained_S_all 1.066
_refine_ls_R_factor_all 0.0363
_refine_ls_R_factor_gt 0.0347
_refine_ls_shift/su_max 0.001
_refine_ls_shift/su_mean 0.000
_refine_ls_structure_factor_coef Fsqd
_refine_ls_weighting_details 'w=1/[\s^2^(Fo^2^)+(0.0532P)^2^+1.1604P] where P=(Fo^2^+2Fc^2^)/3'
_refine_ls_weighting_scheme calc
_refine_ls_wR_factor_gt 0.0953
_refine_ls_wR_factor_ref 0.0966
_reflns_Friedel_coverage 0.000
_reflns_number_gt 3719
_reflns_number_total 3925
_reflns_threshold_expression 'I > 2\s(I)'
_cod_data_source_file d0cc08060h2.cif
_cod_data_source_block rt277
_cod_depositor_comments 'Adding full bibliography for 7127952--7127955.cif.'
_cod_database_code 7127952
_shelx_shelxl_version_number 2018/3
_chemical_oxdiff_formula C21H20FNO3S2
_shelx_space_group_comment
;
The symmetry employed for this shelxl refinement is uniquely defined
by the following loop, which should always be used as a source of
symmetry information in preference to the above space-group names.
They are only intended as comments.
;
_shelx_estimated_absorpt_t_max 0.864
_shelx_estimated_absorpt_t_min 0.523
_diffrn_oxdiff_digest_frames
;
01be8a550bd2ed6ca7c72ae836e397e2540004186e9
;
_reflns_odcompleteness_completeness 99.92
_reflns_odcompleteness_iscentric 1
_reflns_odcompleteness_theta 66.97
_olex2_refinement_description
;
1. Fixed Uiso
 At 1.2 times of:
  All C(H) groups, All C(H,H) groups
 At 1.5 times of:
  All C(H,H,H) groups
2.a Ternary CH refined with riding coordinates:
 C1(H1)
2.b Secondary CH2 refined with riding coordinates:
 C2(H2A,H2B)
2.c Aromatic/amide H refined with riding coordinates:
 C20(H20), C14(H14), C19(H19), C10(H10), C17(H17), C13(H13), C16(H16),
 C11(H11), C12(H12), C4(H4), C5(H5), C8(H8), C6(H6), C7(H7)
2.d Idealised Me refined as rotating group:
 C21(H21A,H21B,H21C)
;
_olex2_submission_special_instructions 'No special instructions were received'
_oxdiff_exptl_absorpt_empirical_details
;
Empirical correction (ABSPACK) includes:
- Absorption correction using spherical harmonics
- Frame scaling
;
_oxdiff_exptl_absorpt_empirical_full_max 1.413
_oxdiff_exptl_absorpt_empirical_full_min 0.601

loop_
_space_group_symop_operation_xyz
'x, y, z'
'-x, y+1/2, -z+1/2'
'-x, -y, -z'
'x, -y-1/2, z-1/2'

loop_
_atom_site_label
_atom_site_type_symbol
_atom_site_fract_x
_atom_site_fract_y
_atom_site_fract_z
_atom_site_U_iso_or_equiv
_atom_site_adp_type
_atom_site_occupancy
_atom_site_site_symmetry_order
_atom_site_calc_flag
_atom_site_refinement_flags_posn
_atom_site_refinement_flags_adp
_atom_site_refinement_flags_occupancy
_atom_site_disorder_assembly
_atom_site_disorder_group
S1 S 0.71804(2) 0.56433(6) 0.58124(2) 0.02125(11) Uani 1 1 d . . . . .
S2 S 0.83703(2) 0.66001(7) 0.56167(2) 0.02354(12) Uani 1 1 d . . . . .
F1 F 0.61769(5) 0.35323(19) 0.57853(6) 0.0332(2) Uani 1 1 d . . . . .
O3 O 0.68862(5) 0.7898(2) 0.57234(8) 0.0266(3) Uani 1 1 d . . . . .
O1 O 0.82522(6) 0.9017(2) 0.57338(8) 0.0296(3) Uani 1 1 d . . . . .
O2 O 0.86653(6) 0.5959(2) 0.49484(8) 0.0317(3) Uani 1 1 d . . . . .
N1 N 0.77094(6) 0.5118(2) 0.53699(8) 0.0235(3) Uani 1 1 d . . . . .
C20 C 0.91227(8) 0.3368(3) 0.66798(11) 0.0257(3) Uani 1 1 d . . . . .
H20 H 0.911462 0.256341 0.615064 0.031 Uiso 1 1 calc R . . . .
C9 C 0.73949(7) 0.4832(3) 0.69421(10) 0.0229(3) Uani 1 1 d . . . . .
C15 C 0.88236(7) 0.5500(3) 0.66459(10) 0.0234(3) Uani 1 1 d . . . . .
C14 C 0.76924(8) 0.2712(3) 0.71959(10) 0.0244(3) Uani 1 1 d . . . . .
H14 H 0.777141 0.168000 0.676959 0.029 Uiso 1 1 calc R . . . .
C3 C 0.57115(8) 0.2504(3) 0.39687(10) 0.0247(3) Uani 1 1 d . . . . .
C19 C 0.94330(8) 0.2433(3) 0.74981(11) 0.0262(3) Uani 1 1 d . . . . .
H19 H 0.964563 0.099226 0.752529 0.031 Uiso 1 1 calc R . . . .
C10 C 0.72654(8) 0.6374(3) 0.75482(11) 0.0255(3) Uani 1 1 d . . . . .
H10 H 0.705211 0.779178 0.735728 0.031 Uiso 1 1 calc R . . . .
C2 C 0.62681(8) 0.4102(3) 0.43297(11) 0.0267(3) Uani 1 1 d . . . . .
H2A H 0.612111 0.572869 0.429821 0.032 Uiso 1 1 calc R . . . .
H2B H 0.656664 0.396045 0.396835 0.032 Uiso 1 1 calc R . . . .
C17 C 0.91465(8) 0.5735(3) 0.82332(11) 0.0257(3) Uani 1 1 d . . . . .
H17 H 0.915692 0.654931 0.876117 0.031 Uiso 1 1 calc R . . . .
C13 C 0.78707(8) 0.2147(3) 0.80908(11) 0.0275(3) Uani 1 1 d . . . . .
H13 H 0.807015 0.070442 0.828145 0.033 Uiso 1 1 calc R . . . .
C16 C 0.88412(8) 0.6711(3) 0.74203(11) 0.0240(3) Uani 1 1 d . . . . .
H16 H 0.864620 0.818770 0.739059 0.029 Uiso 1 1 calc R . . . .
C1 C 0.65975(8) 0.3466(3) 0.52835(10) 0.0246(3) Uani 1 1 d . . . . .
H1 H 0.679702 0.190088 0.531769 0.030 Uiso 1 1 calc R . . . .
C18 C 0.94386(8) 0.3575(3) 0.82862(11) 0.0257(3) Uani 1 1 d . . . . .
C11 C 0.74563(8) 0.5783(3) 0.84402(11) 0.0284(4) Uani 1 1 d . . . . .
H11 H 0.737985 0.681839 0.886707 0.034 Uiso 1 1 calc R . . . .
C12 C 0.77570(8) 0.3695(3) 0.87087(11) 0.0285(4) Uani 1 1 d . . . . .
H12 H 0.788748 0.331142 0.931982 0.034 Uiso 1 1 calc R . . . .
C4 C 0.57790(8) 0.0438(3) 0.35480(11) 0.0271(3) Uani 1 1 d . . . . .
H4 H 0.617397 0.005563 0.345813 0.032 Uiso 1 1 calc R . . . .
C5 C 0.52714(8) -0.1069(3) 0.32583(11) 0.0291(4) Uani 1 1 d . . . . .
H5 H 0.531927 -0.246031 0.296168 0.035 Uiso 1 1 calc R . . . .
C8 C 0.51253(8) 0.3042(3) 0.40847(11) 0.0290(4) Uani 1 1 d . . . . .
H8 H 0.506998 0.447030 0.435355 0.035 Uiso 1 1 calc R . . . .
C6 C 0.46953(8) -0.0548(3) 0.34006(11) 0.0313(4) Uani 1 1 d . . . . .
H6 H 0.435276 -0.159979 0.321735 0.038 Uiso 1 1 calc R . . . .
C7 C 0.46227(8) 0.1523(4) 0.38132(12) 0.0332(4) Uani 1 1 d . . . . .
H7 H 0.422886 0.189458 0.390879 0.040 Uiso 1 1 calc R . . . .
C21 C 0.97416(9) 0.2453(3) 0.91678(12) 0.0351(4) Uani 1 1 d . . . . .
H21A H 0.978940 0.078702 0.908359 0.053 Uiso 1 1 calc GR . . . .
H21B H 0.947567 0.269550 0.956277 0.053 Uiso 1 1 calc GR . . . .
H21C H 1.015682 0.314606 0.943020 0.053 Uiso 1 1 calc GR . . . .

loop_
_atom_site_aniso_label
_atom_site_aniso_U_11
_atom_site_aniso_U_22
_atom_site_aniso_U_33
_atom_site_aniso_U_23
_atom_site_aniso_U_13
_atom_site_aniso_U_12
S1 0.0262(2) 0.0193(2) 0.01886(19) 0.00034(13) 0.00724(14) -0.00069(14)
S2 0.0275(2) 0.0248(2) 0.01879(19) 0.00127(14) 0.00733(15) -0.00314(14)
F1 0.0329(5) 0.0440(6) 0.0249(5) -0.0017(4) 0.0117(4) -0.0102(4)
O3 0.0326(6) 0.0203(6) 0.0278(6) 0.0013(4) 0.0098(5) 0.0025(5)
O1 0.0373(6) 0.0216(6) 0.0275(6) 0.0034(5) 0.0049(5) -0.0043(5)
O2 0.0315(6) 0.0437(8) 0.0225(6) 0.0002(5) 0.0118(5) -0.0045(5)
N1 0.0294(7) 0.0232(7) 0.0184(6) -0.0011(5) 0.0077(5) -0.0020(5)
C20 0.0275(8) 0.0248(9) 0.0267(8) -0.0032(6) 0.0107(6) -0.0028(6)
C9 0.0264(7) 0.0236(8) 0.0197(7) -0.0008(6) 0.0081(6) -0.0026(6)
C15 0.0255(7) 0.0238(8) 0.0216(7) 0.0003(6) 0.0078(6) -0.0028(6)
C14 0.0298(8) 0.0226(8) 0.0220(7) -0.0013(6) 0.0090(6) -0.0021(6)
C3 0.0304(8) 0.0251(8) 0.0182(7) 0.0009(6) 0.0063(6) -0.0013(6)
C19 0.0257(7) 0.0218(8) 0.0325(9) 0.0003(7) 0.0105(6) -0.0005(6)
C10 0.0281(8) 0.0245(8) 0.0251(8) -0.0031(6) 0.0095(6) -0.0019(6)
C2 0.0311(8) 0.0264(9) 0.0219(8) 0.0019(6) 0.0064(6) -0.0025(7)
C17 0.0284(8) 0.0279(9) 0.0211(7) -0.0026(6) 0.0076(6) -0.0031(6)
C13 0.0325(8) 0.0245(9) 0.0252(8) 0.0029(6) 0.0073(7) -0.0034(7)
C16 0.0262(7) 0.0219(8) 0.0248(8) -0.0013(6) 0.0086(6) -0.0007(6)
C1 0.0281(8) 0.0245(8) 0.0215(7) 0.0002(6) 0.0076(6) -0.0035(6)
C18 0.0248(7) 0.0270(9) 0.0250(8) 0.0029(6) 0.0065(6) -0.0029(6)
C11 0.0325(8) 0.0321(9) 0.0229(8) -0.0065(6) 0.0116(7) -0.0048(7)
C12 0.0328(8) 0.0336(9) 0.0195(7) 0.0005(7) 0.0082(6) -0.0067(7)
C4 0.0296(8) 0.0283(9) 0.0230(7) 0.0018(6) 0.0069(6) 0.0026(7)
C5 0.0403(9) 0.0232(8) 0.0215(8) 0.0005(6) 0.0051(7) -0.0002(7)
C8 0.0334(9) 0.0314(9) 0.0227(8) -0.0036(7) 0.0088(7) 0.0008(7)
C6 0.0347(9) 0.0341(10) 0.0242(8) 0.0017(7) 0.0069(7) -0.0099(7)
C7 0.0303(8) 0.0447(11) 0.0269(9) -0.0024(8) 0.0120(7) -0.0023(8)
C21 0.0381(9) 0.0361(10) 0.0284(9) 0.0068(8) 0.0050(7) 0.0038(8)

loop_
_atom_type_symbol
_atom_type_description
_atom_type_scat_dispersion_real
_atom_type_scat_dispersion_imag
_atom_type_scat_source
C C 0.0181 0.0091 'International Tables Vol C Tables 4.2.6.8 and 6.1.1.4'
H H 0.0000 0.0000 'International Tables Vol C Tables 4.2.6.8 and 6.1.1.4'
F F 0.0727 0.0534 'International Tables Vol C Tables 4.2.6.8 and 6.1.1.4'
N N 0.0311 0.0180 'International Tables Vol C Tables 4.2.6.8 and 6.1.1.4'
O O 0.0492 0.0322 'International Tables Vol C Tables 4.2.6.8 and 6.1.1.4'
S S 0.3331 0.5567 'International Tables Vol C Tables 4.2.6.8 and 6.1.1.4'

loop_
_geom_angle_atom_site_label_1
_geom_angle_atom_site_label_2
_geom_angle_atom_site_label_3
_geom_angle
_geom_angle_site_symmetry_1
_geom_angle_site_symmetry_3
_geom_angle_publ_flag
O3 S1 N1 120.59(7) . . ?
O3 S1 C9 108.74(7) . . ?
O3 S1 C1 109.56(8) . . ?
N1 S1 C9 112.21(7) . . ?
N1 S1 C1 100.71(7) . . ?
C9 S1 C1 103.37(7) . . ?
O1 S2 N1 110.65(7) . . ?
O1 S2 C15 107.86(7) . . ?
O2 S2 O1 118.70(8) . . ?
O2 S2 N1 104.54(7) . . ?
O2 S2 C15 108.85(8) . . ?
N1 S2 C15 105.48(7) . . ?
S1 N1 S2 121.72(9) . . ?
C15 C20 H20 120.5 . . ?
C19 C20 H20 120.5 . . ?
C19 C20 C15 119.00(15) . . ?
C14 C9 S1 119.43(12) . . ?
C10 C9 S1 118.16(13) . . ?
C10 C9 C14 122.41(15) . . ?
C20 C15 S2 119.58(12) . . ?
C20 C15 C16 120.88(15) . . ?
C16 C15 S2 119.39(13) . . ?
C9 C14 H14 120.9 . . ?
C13 C14 C9 118.18(15) . . ?
C13 C14 H14 120.9 . . ?
C4 C3 C2 120.97(15) . . ?
C4 C3 C8 118.82(16) . . ?
C8 C3 C2 120.16(15) . . ?
C20 C19 H19 119.4 . . ?
C20 C19 C18 121.22(16) . . ?
C18 C19 H19 119.4 . . ?
C9 C10 H10 120.9 . . ?
C11 C10 C9 118.29(16) . . ?
C11 C10 H10 120.9 . . ?
C3 C2 H2A 109.7 . . ?
C3 C2 H2B 109.7 . . ?
C3 C2 C1 109.67(13) . . ?
H2A C2 H2B 108.2 . . ?
C1 C2 H2A 109.7 . . ?
C1 C2 H2B 109.7 . . ?
C16 C17 H17 119.5 . . ?
C16 C17 C18 120.94(15) . . ?
C18 C17 H17 119.5 . . ?
C14 C13 H13 119.9 . . ?
C14 C13 C12 120.11(16) . . ?
C12 C13 H13 119.9 . . ?
C15 C16 H16 120.3 . . ?
C17 C16 C15 119.31(15) . . ?
C17 C16 H16 120.3 . . ?
S1 C1 H1 110.7 . . ?
F1 C1 S1 102.89(10) . . ?
F1 C1 C2 110.32(13) . . ?
F1 C1 H1 110.7 . . ?
C2 C1 S1 111.43(11) . . ?
C2 C1 H1 110.7 . . ?
C19 C18 C21 120.29(16) . . ?
C17 C18 C19 118.59(15) . . ?
C17 C18 C21 121.11(16) . . ?
C10 C11 H11 119.8 . . ?
C12 C11 C10 120.33(16) . . ?
C12 C11 H11 119.8 . . ?
C13 C12 H12 119.7 . . ?
C11 C12 C13 120.65(15) . . ?
C11 C12 H12 119.7 . . ?
C3 C4 H4 119.8 . . ?
C5 C4 C3 120.38(16) . . ?
C5 C4 H4 119.8 . . ?
C4 C5 H5 119.8 . . ?
C6 C5 C4 120.32(16) . . ?
C6 C5 H5 119.8 . . ?
C3 C8 H8 119.6 . . ?
C7 C8 C3 120.89(17) . . ?
C7 C8 H8 119.6 . . ?
C5 C6 H6 120.2 . . ?
C5 C6 C7 119.60(16) . . ?
C7 C6 H6 120.2 . . ?
C8 C7 C6 119.95(16) . . ?
C8 C7 H7 120.0 . . ?
C6 C7 H7 120.0 . . ?
C18 C21 H21A 109.5 . . ?
C18 C21 H21B 109.5 . . ?
C18 C21 H21C 109.5 . . ?
H21A C21 H21B 109.5 . . ?
H21A C21 H21C 109.5 . . ?
H21B C21 H21C 109.5 . . ?

loop_
_geom_bond_atom_site_label_1
_geom_bond_atom_site_label_2
_geom_bond_distance
_geom_bond_site_symmetry_2
_geom_bond_publ_flag
S1 O3 1.4435(12) . ?
S1 N1 1.5524(13) . ?
S1 C9 1.7709(16) . ?
S1 C1 1.8246(17) . ?
S2 O1 1.4402(13) . ?
S2 O2 1.4354(12) . ?
S2 N1 1.6432(14) . ?
S2 C15 1.7662(16) . ?
F1 C1 1.3816(18) . ?
C20 H20 0.9500 . ?
C20 C15 1.391(2) . ?
C20 C19 1.387(2) . ?
C9 C14 1.393(2) . ?
C9 C10 1.393(2) . ?
C15 C16 1.397(2) . ?
C14 H14 0.9500 . ?
C14 C13 1.391(2) . ?
C3 C2 1.515(2) . ?
C3 C4 1.392(2) . ?
C3 C8 1.395(2) . ?
C19 H19 0.9500 . ?
C19 C18 1.403(2) . ?
C10 H10 0.9500 . ?
C10 C11 1.391(2) . ?
C2 H2A 0.9900 . ?
C2 H2B 0.9900 . ?
C2 C1 1.518(2) . ?
C17 H17 0.9500 . ?
C17 C16 1.388(2) . ?
C17 C18 1.396(2) . ?
C13 H13 0.9500 . ?
C13 C12 1.396(2) . ?
C16 H16 0.9500 . ?
C1 H1 1.0000 . ?
C18 C21 1.507(2) . ?
C11 H11 0.9500 . ?
C11 C12 1.384(3) . ?
C12 H12 0.9500 . ?
C4 H4 0.9500 . ?
C4 C5 1.392(2) . ?
C5 H5 0.9500 . ?
C5 C6 1.388(3) . ?
C8 H8 0.9500 . ?
C8 C7 1.385(3) . ?
C6 H6 0.9500 . ?
C6 C7 1.391(3) . ?
C7 H7 0.9500 . ?
C21 H21A 0.9800 . ?
C21 H21B 0.9800 . ?
C21 H21C 0.9800 . ?

loop_
_geom_torsion_atom_site_label_1
_geom_torsion_atom_site_label_2
_geom_torsion_atom_site_label_3
_geom_torsion_atom_site_label_4
_geom_torsion
_geom_torsion_site_symmetry_1
_geom_torsion_site_symmetry_2
_geom_torsion_site_symmetry_3
_geom_torsion_site_symmetry_4
_geom_torsion_publ_flag
S1 C9 C14 C13 178.32(12) . . . . ?
S1 C9 C10 C11 -177.43(12) . . . . ?
S2 C15 C16 C17 173.77(12) . . . . ?
O3 S1 N1 S2 59.95(12) . . . . ?
O3 S1 C9 C14 -179.63(12) . . . . ?
O3 S1 C9 C10 -0.52(15) . . . . ?
O3 S1 C1 F1 -64.03(12) . . . . ?
O3 S1 C1 C2 54.17(13) . . . . ?
O1 S2 N1 S1 -38.93(12) . . . . ?
O1 S2 C15 C20 -165.61(13) . . . . ?
O1 S2 C15 C16 18.73(15) . . . . ?
O2 S2 N1 S1 -167.82(9) . . . . ?
O2 S2 C15 C20 -35.58(15) . . . . ?
O2 S2 C15 C16 148.75(13) . . . . ?
N1 S1 C9 C14 -43.66(15) . . . . ?
N1 S1 C9 C10 135.45(13) . . . . ?
N1 S1 C1 F1 167.88(10) . . . . ?
N1 S1 C1 C2 -73.92(13) . . . . ?
N1 S2 C15 C20 76.12(14) . . . . ?
N1 S2 C15 C16 -99.55(14) . . . . ?
C20 C15 C16 C17 -1.8(2) . . . . ?
C20 C19 C18 C17 -2.7(2) . . . . ?
C20 C19 C18 C21 175.92(15) . . . . ?
C9 S1 N1 S2 -70.18(12) . . . . ?
C9 S1 C1 F1 51.75(12) . . . . ?
C9 S1 C1 C2 169.95(12) . . . . ?
C9 C14 C13 C12 -0.7(2) . . . . ?
C9 C10 C11 C12 -1.1(2) . . . . ?
C15 S2 N1 S1 77.46(11) . . . . ?
C15 C20 C19 C18 1.3(2) . . . . ?
C14 C9 C10 C11 1.7(2) . . . . ?
C14 C13 C12 C11 1.2(3) . . . . ?
C3 C2 C1 S1 -169.72(11) . . . . ?
C3 C2 C1 F1 -56.09(18) . . . . ?
C3 C4 C5 C6 -1.2(3) . . . . ?
C3 C8 C7 C6 -1.5(3) . . . . ?
C19 C20 C15 S2 -174.62(12) . . . . ?
C19 C20 C15 C16 1.0(2) . . . . ?
C10 C9 C14 C13 -0.8(2) . . . . ?
C10 C11 C12 C13 -0.3(3) . . . . ?
C2 C3 C4 C5 176.81(15) . . . . ?
C2 C3 C8 C7 -175.49(16) . . . . ?
C16 C17 C18 C19 1.8(2) . . . . ?
C16 C17 C18 C21 -176.80(16) . . . . ?
C1 S1 N1 S2 -179.54(9) . . . . ?
C1 S1 C9 C14 64.01(14) . . . . ?
C1 S1 C9 C10 -116.88(13) . . . . ?
C18 C17 C16 C15 0.4(2) . . . . ?
C4 C3 C2 C1 -90.37(18) . . . . ?
C4 C3 C8 C7 2.0(2) . . . . ?
C4 C5 C6 C7 1.8(3) . . . . ?
C5 C6 C7 C8 -0.5(3) . . . . ?
C8 C3 C2 C1 87.11(19) . . . . ?
C8 C3 C4 C5 -0.7(2) . . . . ?
